data_7205796
loop_
_publ_author_name
'Xu, Jing'
'Su, Weiping'
'Hong, Maochun'

_publ_section_title
;
 3D lanthanide--transition-metal--organic frameworks constructed from
 tetranuclear {Ln4} SBUs and Cu centres with fsc net
;
_journal_issue 12
_journal_name_full CrystEngComm
_journal_page_first 3998
_journal_paper_doi 10.1039/c0ce00800a
_journal_volume 13
_journal_year 2011
_chemical_formula_sum 'C20 H16 Cu0.5 N3 Nd2 O17 S'
_chemical_formula_weight 922.67
_chemical_name_systematic
;
?
;
_space_group_IT_number 2
_symmetry_cell_setting triclinic
_symmetry_space_group_name_Hall '-P 1'
_symmetry_space_group_name_H-M 'P -1'
_atom_sites_solution_hydrogens geom
_atom_sites_solution_primary direct
_atom_sites_solution_secondary difmap
_audit_creation_method SHELXL-97
_cell_angle_alpha 88.851(7)
_cell_angle_beta 66.903(5)
_cell_angle_gamma 80.450(7)
_cell_formula_units_Z 2
_cell_length_a 10.510
_cell_length_b 10.9229(4)
_cell_length_c 13.02500(10)
_cell_measurement_reflns_used 3387
_cell_measurement_temperature 293(2)
_cell_measurement_theta_max 27.4835
_cell_measurement_theta_min 2.1392
_cell_volume 1354.67(8)
_computing_cell_refinement 'CrystalClear (Rigaku Corp., 2000)'
_computing_data_collection 'CrystalClear (Rigaku Corp., 2000)'
_computing_data_reduction 'CrystalClear (Rigaku Corp., 2000)'
_computing_molecular_graphics SHELXTL
_computing_publication_material SHELXTL
_computing_structure_refinement 'SHELXL-97 (Sheldrick, 1997)'
_computing_structure_solution 'SHELXS-97 (Sheldrick, 1990)'
_diffrn_ambient_temperature 293(2)
_diffrn_measured_fraction_theta_full 0.962
_diffrn_measured_fraction_theta_max 0.962
_diffrn_measurement_device_type 'SCXmini CCD'
_diffrn_measurement_method CCD_Profile_fitting
_diffrn_radiation_monochromator graphite
_diffrn_radiation_source 'fine-focus sealed tube'
_diffrn_radiation_type MoK\a
_diffrn_radiation_wavelength 0.71073
_diffrn_reflns_av_R_equivalents 0.0593
_diffrn_reflns_av_sigmaI/netI 0.0871
_diffrn_reflns_limit_h_max 13
_diffrn_reflns_limit_h_min -13
_diffrn_reflns_limit_k_max 13
_diffrn_reflns_limit_k_min -14
_diffrn_reflns_limit_l_max 16
_diffrn_reflns_limit_l_min -16
_diffrn_reflns_number 10714
_diffrn_reflns_theta_full 27.49
_diffrn_reflns_theta_max 27.49
_diffrn_reflns_theta_min 2.14
_diffrn_standards_decay_% none
_diffrn_standards_interval_count none
_diffrn_standards_interval_time none
_diffrn_standards_number none
_exptl_absorpt_coefficient_mu 4.337
_exptl_absorpt_correction_T_max 0.621
_exptl_absorpt_correction_T_min 0.437
_exptl_absorpt_correction_type multi-scan
_exptl_absorpt_process_details 'SADABS (Sheldrick, 1996)'
_exptl_crystal_colour Light-blue
_exptl_crystal_density_diffrn 2.262
_exptl_crystal_density_method 'not measured'
_exptl_crystal_description Prism
_exptl_crystal_F_000 887
_exptl_crystal_size_max 0.2000
_exptl_crystal_size_mid 0.1800
_exptl_crystal_size_min 0.1100
_refine_diff_density_max 4.424
_refine_diff_density_min -1.848
_refine_diff_density_rms 0.316
_refine_ls_extinction_coef 0.0079(7)
_refine_ls_extinction_expression Fc^*^=kFc[1+0.001xFc^2^\l^3^/sin(2\q)]^-1/4^
_refine_ls_extinction_method SHELXL
_refine_ls_goodness_of_fit_ref 1.100
_refine_ls_hydrogen_treatment constr
_refine_ls_matrix_type full
_refine_ls_number_parameters 395
_refine_ls_number_reflns 5978
_refine_ls_number_restraints 0
_refine_ls_restrained_S_all 1.100
_refine_ls_R_factor_all 0.0691
_refine_ls_R_factor_gt 0.0580
_refine_ls_shift/su_max 0.001
_refine_ls_shift/su_mean 0.000
_refine_ls_structure_factor_coef Fsqd
_refine_ls_weighting_details 'calc w=1/[\s^2^(Fo^2^)+(0.0803P)^2^+1.9493P] where P=(Fo^2^+2Fc^2^)/3'
_refine_ls_weighting_scheme calc
_refine_ls_wR_factor_gt 0.1567
_refine_ls_wR_factor_ref 0.1730
_reflns_number_gt 4987
_reflns_number_total 5978
_reflns_threshold_expression >2sigma(I)
_cod_data_source_file c0ce00800a.txt
_cod_data_source_block 1_778105
_cod_depositor_comments
;
The following automatic conversions were performed:
'_symmetry_cell_setting' value 'Triclinic' changed to 'triclinic'
according to '/home/saulius/struct/CIF-dictionaries/cif_core.dic'
dictionary named 'cif_core.dic' version 2.4.1 from
2010-06-29.

'_exptl_absorpt_correction_type' value 'Multi-scan' changed
to 'multi-scan' according to
'/home/saulius/struct/CIF-dictionaries/cif_core.dic' dictionary named
'cif_core.dic' version 2.4.1 from 2010-06-29.

Automatic conversion script
Id: cif_fix_enum 1555 2011-01-17 13:19:09Z saulius 
;
_cod_original_cell_volume 1354.66(5)
_cod_original_sg_symbol_H-M P-1
_cod_original_formula_sum 'C20 H16 Cu0.50 N3 Nd2 O17 S'
_cod_database_code 7205796

loop_
_symmetry_equiv_pos_as_xyz
'x, y, z'
'-x, -y, -z'

loop_
_atom_site_label
_atom_site_type_symbol
_atom_site_fract_x
_atom_site_fract_y
_atom_site_fract_z
_atom_site_U_iso_or_equiv
_atom_site_adp_type
_atom_site_occupancy
_atom_site_symmetry_multiplicity
_atom_site_calc_flag
_atom_site_refinement_flags
_atom_site_disorder_assembly
_atom_site_disorder_group
Nd1 Nd 0.48312(4) 1.11517(4) 0.13252(3) 0.02467(17) Uani 1 1 d . . .
Nd2 Nd 0.09964(4) 0.89952(4) 0.19043(3) 0.02673(17) Uani 1 1 d . . .
Cu Cu 0.0000 0.5000 0.5000 0.0459(4) Uani 1 2 d S . .
S S 0.2510(2) 1.15909(18) 0.03219(16) 0.0276(4) Uani 1 1 d . . .
O1 O 0.3581(6) 1.2284(5) 0.3118(4) 0.0338(13) Uani 1 1 d . . .
O2 O 0.2587(8) 1.4060(7) 0.4156(6) 0.060(2) Uani 1 1 d . . .
O3 O 0.6598(6) 1.1910(5) -0.0358(4) 0.0292(11) Uani 1 1 d . . .
O4 O 0.7834(7) 1.3327(6) -0.1277(5) 0.0449(16) Uani 1 1 d . . .
O5 O 0.7038(6) 1.0974(5) 0.1635(5) 0.0351(13) Uani 1 1 d . . .
O6 O 0.8622(6) 0.9968(6) 0.2237(5) 0.0390(14) Uani 1 1 d . . .
O7 O 0.2973(5) 0.9840(5) 0.2236(4) 0.0311(12) Uani 1 1 d . . .
O8 O 0.2227(7) 0.8234(6) 0.3210(6) 0.0465(17) Uani 1 1 d . . .
O9 O 0.3911(6) 1.0709(5) -0.0157(5) 0.0338(13) Uani 1 1 d . . .
O10 O 0.2673(6) 1.2371(5) 0.1153(5) 0.0366(14) Uani 1 1 d . . .
O11 O 0.1409(6) 1.0826(5) 0.0877(5) 0.0352(13) Uani 1 1 d . . .
O12 O 0.2209(7) 1.2283(6) -0.0525(5) 0.0430(15) Uani 1 1 d . . .
O13 O -0.0118(7) 1.0314(7) 0.3678(6) 0.0494(18) Uani 1 1 d . . .
H13A H -0.0059 1.0407 0.3013 0.059 Uiso 1 1 d R . .
H13B H -0.0844 1.0804 0.4107 0.059 Uiso 1 1 d R . .
O14 O 0.0646(6) 0.8432(6) 0.0195(5) 0.0429(15) Uani 1 1 d . . .
H14A H 0.1433 0.8137 -0.0319 0.052 Uiso 1 1 d R . .
H14B H 0.0009 0.8356 -0.0035 0.052 Uiso 1 1 d R . .
O15 O -0.0421(6) 0.7545(6) 0.2943(5) 0.0409(14) Uani 1 1 d . . .
O16 O 0.0141(7) 0.6524(6) 0.4241(5) 0.0414(15) Uani 1 1 d . . .
O17 O 0.1395(7) 1.1230(6) 0.4606(5) 0.0451(16) Uani 1 1 d . . .
H17B H 0.1034 1.1964 0.4886 0.054 Uiso 1 1 d R . .
H17C H 0.2163 1.1266 0.4056 0.054 Uiso 1 1 d R . .
N1 N 0.5155(7) 1.3413(6) 0.1421(5) 0.0293(14) Uani 1 1 d . . .
N2 N 0.5190(7) 0.9582(6) 0.2749(5) 0.0268(13) Uani 1 1 d . . .
N3 N -0.0439(9) 0.4462(7) 0.3733(7) 0.0454(18) Uani 1 1 d . . .
C1 C 0.4381(10) 1.4140(9) 0.2357(7) 0.041(2) Uani 1 1 d . . .
C2 C 0.4477(11) 1.5351(9) 0.2415(8) 0.048(2) Uani 1 1 d . . .
H2A H 0.3879 1.5847 0.3046 0.057 Uiso 1 1 calc R . .
C3 C 0.5444(11) 1.5848(9) 0.1555(9) 0.050(2) Uani 1 1 d . . .
H3A H 0.5554 1.6666 0.1621 0.060 Uiso 1 1 calc R . .
C4 C 0.6278(10) 1.5125(9) 0.0567(8) 0.041(2) Uani 1 1 d . . .
H4A H 0.6924 1.5447 -0.0046 0.049 Uiso 1 1 calc R . .
C5 C 0.6078(8) 1.3897(7) 0.0559(6) 0.0284(16) Uani 1 1 d . . .
C6 C 0.3411(9) 1.3449(9) 0.3299(7) 0.0373(19) Uani 1 1 d . . .
C7 C 0.6902(8) 1.3012(7) -0.0444(6) 0.0299(17) Uani 1 1 d . . .
C8 C 0.6324(8) 0.9514(7) 0.3002(6) 0.0295(16) Uani 1 1 d . . .
C9 C 0.6454(9) 0.8840(9) 0.3870(7) 0.040(2) Uani 1 1 d . . .
H9A H 0.7237 0.8822 0.4041 0.048 Uiso 1 1 calc R . .
C10 C 0.5390(9) 0.8185(10) 0.4490(7) 0.045(2) Uani 1 1 d . . .
H10A H 0.5442 0.7746 0.5095 0.054 Uiso 1 1 calc R . .
C11 C 0.4250(9) 0.8192(9) 0.4195(7) 0.041(2) Uani 1 1 d . . .
H11A H 0.3555 0.7723 0.4565 0.049 Uiso 1 1 calc R . .
C12 C 0.4194(9) 0.8926(8) 0.3329(7) 0.0324(18) Uani 1 1 d . . .
C13 C 0.7421(8) 1.0195(7) 0.2229(6) 0.0294(16) Uani 1 1 d . . .
C14 C 0.3052(9) 0.8958(8) 0.2909(7) 0.0307(17) Uani 1 1 d . . .
C15 C -0.0496(10) 0.5409(10) 0.3044(8) 0.044(2) Uani 1 1 d . . .
C16 C -0.0829(13) 0.5275(11) 0.2147(9) 0.061(3) Uani 1 1 d . . .
H16A H -0.0880 0.5931 0.1690 0.073 Uiso 1 1 calc R . .
C17 C -0.1090(13) 0.4108(12) 0.1943(11) 0.068(3) Uani 1 1 d . . .
H17A H -0.1333 0.3990 0.1342 0.082 Uiso 1 1 calc R . .
C18 C -0.1001(13) 0.3163(11) 0.2583(10) 0.062(3) Uani 1 1 d . . .
H18A H -0.1124 0.2380 0.2412 0.074 Uiso 1 1 calc R . .
C19 C -0.0714(12) 0.3380(10) 0.3532(10) 0.060(3) Uani 1 1 d . . .
H19A H -0.0719 0.2747 0.4022 0.072 Uiso 1 1 calc R . .
C20 C -0.0238(9) 0.6591(8) 0.3411(7) 0.037(2) Uani 1 1 d . . .

loop_
_atom_site_aniso_label
_atom_site_aniso_U_11
_atom_site_aniso_U_22
_atom_site_aniso_U_33
_atom_site_aniso_U_23
_atom_site_aniso_U_13
_atom_site_aniso_U_12
Nd1 0.0244(3) 0.0254(3) 0.0272(3) 0.00343(16) -0.01282(19) -0.00579(17)
Nd2 0.0240(3) 0.0302(3) 0.0291(3) 0.00545(17) -0.01337(19) -0.00605(18)
Cu 0.0542(10) 0.0473(10) 0.0385(8) -0.0003(7) -0.0163(8) -0.0198(8)
S 0.0271(10) 0.0239(9) 0.0361(10) 0.0058(7) -0.0172(8) -0.0045(7)
O1 0.044(3) 0.031(3) 0.029(3) 0.003(2) -0.015(3) -0.010(3)
O2 0.063(5) 0.042(4) 0.050(4) -0.019(3) 0.005(3) -0.005(3)
O3 0.030(3) 0.029(3) 0.027(3) 0.003(2) -0.009(2) -0.007(2)
O4 0.038(4) 0.038(4) 0.043(3) 0.015(3) 0.000(3) -0.008(3)
O5 0.033(3) 0.033(3) 0.044(3) 0.013(2) -0.019(3) -0.007(2)
O6 0.026(3) 0.044(4) 0.051(4) 0.011(3) -0.020(3) -0.007(3)
O7 0.023(3) 0.037(3) 0.035(3) 0.008(2) -0.013(2) -0.008(2)
O8 0.048(4) 0.047(4) 0.063(4) 0.032(3) -0.036(3) -0.028(3)
O9 0.027(3) 0.035(3) 0.039(3) -0.002(2) -0.015(2) 0.001(2)
O10 0.037(3) 0.030(3) 0.047(3) -0.005(2) -0.024(3) 0.002(2)
O11 0.027(3) 0.037(3) 0.044(3) 0.007(2) -0.015(3) -0.010(2)
O12 0.049(4) 0.045(4) 0.048(4) 0.019(3) -0.032(3) -0.011(3)
O13 0.045(4) 0.065(5) 0.041(4) -0.008(3) -0.022(3) -0.002(3)
O14 0.033(3) 0.064(5) 0.038(3) 0.003(3) -0.020(3) -0.010(3)
O15 0.032(3) 0.031(3) 0.048(4) 0.007(3) -0.003(3) -0.008(3)
O16 0.049(4) 0.038(4) 0.037(3) -0.004(3) -0.020(3) -0.002(3)
O17 0.058(4) 0.041(4) 0.032(3) -0.004(3) -0.014(3) -0.008(3)
N1 0.032(4) 0.028(3) 0.030(3) -0.003(2) -0.017(3) -0.001(3)
N2 0.024(3) 0.028(3) 0.032(3) 0.006(2) -0.012(3) -0.010(3)
N3 0.056(5) 0.034(4) 0.050(4) 0.000(3) -0.025(4) -0.009(4)
C1 0.039(5) 0.040(5) 0.036(4) -0.005(4) -0.006(4) -0.004(4)
C2 0.052(6) 0.038(5) 0.048(5) -0.005(4) -0.015(5) -0.006(4)
C3 0.057(6) 0.029(5) 0.062(6) -0.001(4) -0.021(5) -0.011(4)
C4 0.038(5) 0.035(5) 0.048(5) 0.007(4) -0.012(4) -0.017(4)
C5 0.029(4) 0.024(4) 0.031(4) 0.007(3) -0.010(3) -0.006(3)
C6 0.036(5) 0.047(5) 0.032(4) 0.001(4) -0.015(4) -0.010(4)
C7 0.028(4) 0.030(4) 0.034(4) 0.006(3) -0.015(3) -0.005(3)
C8 0.029(4) 0.032(4) 0.027(4) 0.004(3) -0.010(3) -0.006(3)
C9 0.027(4) 0.054(6) 0.046(5) 0.013(4) -0.021(4) -0.007(4)
C10 0.032(5) 0.073(7) 0.033(4) 0.028(4) -0.016(4) -0.015(4)
C11 0.037(5) 0.050(6) 0.040(5) 0.017(4) -0.018(4) -0.014(4)
C12 0.030(4) 0.037(5) 0.033(4) -0.001(3) -0.014(3) -0.008(3)
C13 0.028(4) 0.031(4) 0.030(4) -0.007(3) -0.013(3) -0.004(3)
C14 0.035(4) 0.036(4) 0.029(4) 0.008(3) -0.018(3) -0.013(3)
C15 0.045(5) 0.046(5) 0.037(5) 0.008(4) -0.011(4) -0.013(4)
C16 0.092(9) 0.050(6) 0.056(6) 0.005(5) -0.045(6) -0.012(6)
C17 0.079(9) 0.062(8) 0.083(8) -0.012(6) -0.054(7) -0.006(6)
C18 0.075(8) 0.043(6) 0.083(8) 0.006(5) -0.048(7) -0.007(5)
C19 0.070(8) 0.044(6) 0.075(7) 0.000(5) -0.039(6) -0.007(5)
C20 0.036(5) 0.037(5) 0.027(4) 0.003(3) -0.004(3) 0.005(4)

loop_
_atom_type_symbol
_atom_type_description
_atom_type_scat_dispersion_real
_atom_type_scat_dispersion_imag
_atom_type_scat_source
C C 0.0033 0.0016 'International Tables Vol C Tables 4.2.6.8 and 6.1.1.4'
N N 0.0061 0.0033 'International Tables Vol C Tables 4.2.6.8 and 6.1.1.4'
O O 0.0106 0.0060 'International Tables Vol C Tables 4.2.6.8 and 6.1.1.4'
S S 0.1246 0.1234 'International Tables Vol C Tables 4.2.6.8 and 6.1.1.4'
Cu Cu 0.3201 1.2651 'International Tables Vol C Tables 4.2.6.8 and 6.1.1.4'
Nd Nd -0.1943 3.0179 'International Tables Vol C Tables 4.2.6.8 and 6.1.1.4'
H H 0.0000 0.0000 'International Tables Vol C Tables 4.2.6.8 and 6.1.1.4'

loop_
_geom_angle_atom_site_label_1
_geom_angle_atom_site_label_2
_geom_angle_atom_site_label_3
_geom_angle
_geom_angle_site_symmetry_1
_geom_angle_site_symmetry_3
_geom_angle_publ_flag
O9 Nd1 O1 153.08(19) 2_675 . ?
O9 Nd1 O5 81.99(19) 2_675 . ?
O1 Nd1 O5 89.1(2) . . ?
O9 Nd1 O3 75.73(19) 2_675 . ?
O1 Nd1 O3 125.71(19) . . ?
O5 Nd1 O3 72.70(18) . . ?
O9 Nd1 O7 83.9(2) 2_675 . ?
O1 Nd1 O7 80.20(19) . . ?
O5 Nd1 O7 124.21(17) . . ?
O3 Nd1 O7 151.59(18) . . ?
O9 Nd1 O10 120.57(18) 2_675 . ?
O1 Nd1 O10 76.36(19) . . ?
O5 Nd1 O10 153.02(19) . . ?
O3 Nd1 O10 97.27(19) . . ?
O7 Nd1 O10 76.14(19) . . ?
O9 Nd1 O9 65.9(2) 2_675 . ?
O1 Nd1 O9 128.80(19) . . ?
O5 Nd1 O9 141.74(18) . . ?
O3 Nd1 O9 79.44(18) . . ?
O7 Nd1 O9 74.19(18) . . ?
O10 Nd1 O9 54.96(17) . . ?
O9 Nd1 N1 137.3(2) 2_675 . ?
O1 Nd1 N1 63.2(2) . . ?
O5 Nd1 N1 76.46(19) . . ?
O3 Nd1 N1 62.87(19) . . ?
O7 Nd1 N1 138.5(2) . . ?
O10 Nd1 N1 76.7(2) . . ?
O9 Nd1 N1 113.30(19) . . ?
O9 Nd1 N2 77.4(2) 2_675 . ?
O1 Nd1 N2 75.99(19) . . ?
O5 Nd1 N2 62.13(19) . . ?
O3 Nd1 N2 129.81(19) . . ?
O7 Nd1 N2 62.14(18) . . ?
O10 Nd1 N2 132.9(2) . . ?
O9 Nd1 N2 125.0(2) . . ?
N1 Nd1 N2 121.4(2) . . ?
O9 Nd1 S 93.50(14) 2_675 . ?
O1 Nd1 S 100.75(15) . . ?
O5 Nd1 S 165.23(14) . . ?
O3 Nd1 S 92.57(13) . . ?
O7 Nd1 S 68.84(12) . . ?
O10 Nd1 S 27.11(13) . . ?
O9 Nd1 S 28.50(12) . . ?
N1 Nd1 S 98.10(14) . . ?
N2 Nd1 S 130.75(14) . . ?
O15 Nd2 O11 154.2(2) . . ?
O15 Nd2 O6 75.4(2) . 1_455 ?
O11 Nd2 O6 79.2(2) . 1_455 ?
O15 Nd2 O13 84.9(2) . . ?
O11 Nd2 O13 89.4(2) . . ?
O6 Nd2 O13 68.1(2) 1_455 . ?
O15 Nd2 O14 90.8(2) . . ?
O11 Nd2 O14 78.7(2) . . ?
O6 Nd2 O14 75.1(2) 1_455 . ?
O13 Nd2 O14 142.8(2) . . ?
O15 Nd2 O8 78.9(2) . . ?
O11 Nd2 O8 122.72(19) . . ?
O6 Nd2 O8 133.0(2) 1_455 . ?
O13 Nd2 O8 70.9(2) . . ?
O14 Nd2 O8 144.2(2) . . ?
O15 Nd2 O3 116.92(19) . 2_675 ?
O11 Nd2 O3 82.02(18) . 2_675 ?
O6 Nd2 O3 143.62(19) 1_455 2_675 ?
O13 Nd2 O3 142.6(2) . 2_675 ?
O14 Nd2 O3 70.87(18) . 2_675 ?
O8 Nd2 O3 83.33(19) . 2_675 ?
O15 Nd2 O7 129.0(2) . . ?
O11 Nd2 O7 72.13(18) . . ?
O6 Nd2 O7 130.8(2) 1_455 . ?
O13 Nd2 O7 72.4(2) . . ?
O14 Nd2 O7 133.87(19) . . ?
O8 Nd2 O7 50.81(17) . . ?
O3 Nd2 O7 70.30(17) 2_675 . ?
O15 Nd2 O4 66.68(19) . 2_675 ?
O11 Nd2 O4 129.35(19) . 2_675 ?
O6 Nd2 O4 127.8(2) 1_455 2_675 ?
O13 Nd2 O4 137.8(2) . 2_675 ?
O14 Nd2 O4 71.1(2) . 2_675 ?
O8 Nd2 O4 73.3(2) . 2_675 ?
O3 Nd2 O4 50.24(18) 2_675 2_675 ?
O7 Nd2 O4 101.2(2) . 2_675 ?
O15 Nd2 C14 103.3(2) . . ?
O11 Nd2 C14 98.6(2) . . ?
O6 Nd2 C14 139.2(2) 1_455 . ?
O13 Nd2 C14 71.2(2) . . ?
O14 Nd2 C14 145.0(2) . . ?
O8 Nd2 C14 24.4(2) . . ?
O3 Nd2 C14 74.2(2) 2_675 . ?
O7 Nd2 C14 26.5(2) . . ?
O4 Nd2 C14 85.2(2) 2_675 . ?
O15 Nd2 C7 91.2(2) . 2_675 ?
O11 Nd2 C7 105.0(2) . 2_675 ?
O6 Nd2 C7 137.2(2) 1_455 2_675 ?
O13 Nd2 C7 152.2(2) . 2_675 ?
O14 Nd2 C7 64.5(2) . 2_675 ?
O8 Nd2 C7 81.3(2) . 2_675 ?
O3 Nd2 C7 26.1(2) 2_675 2_675 ?
O7 Nd2 C7 89.3(2) . 2_675 ?
O4 Nd2 C7 24.9(2) 2_675 2_675 ?
C14 Nd2 C7 83.0(2) . 2_675 ?
O15 Nd2 H13A 94.4 . . ?
O11 Nd2 H13A 74.6 . . ?
O6 Nd2 H13A 56.7 1_455 . ?
O13 Nd2 H13A 17.6 . . ?
O14 Nd2 H13A 128.0 . . ?
O8 Nd2 H13A 87.3 . . ?
O3 Nd2 H13A 144.6 2_675 . ?
O7 Nd2 H13A 77.3 . . ?
O4 Nd2 H13A 154.8 2_675 . ?
C14 Nd2 H13A 83.2 . . ?
C7 Nd2 H13A 166.1 2_675 . ?
O16 Cu O16 180.000(1) 2_566 . ?
O16 Cu N3 82.8(3) 2_566 2_566 ?
O16 Cu N3 97.2(3) . 2_566 ?
O16 Cu N3 97.2(3) 2_566 . ?
O16 Cu N3 82.8(3) . . ?
N3 Cu N3 180.000(1) 2_566 . ?
O12 S O10 113.5(4) . . ?
O12 S O11 109.9(4) . . ?
O10 S O11 110.5(4) . . ?
O12 S O9 112.1(4) . . ?
O10 S O9 103.2(3) . . ?
O11 S O9 107.3(3) . . ?
O12 S Nd1 139.4(3) . . ?
O10 S Nd1 51.5(2) . . ?
O11 S Nd1 110.7(2) . . ?
O9 S Nd1 53.4(2) . . ?
C6 O1 Nd1 126.4(5) . . ?
C7 O3 Nd1 125.1(5) . . ?
C7 O3 Nd2 92.0(4) . 2_675 ?
Nd1 O3 Nd2 137.0(2) . 2_675 ?
C7 O4 Nd2 91.6(5) . 2_675 ?
C13 O5 Nd1 125.7(5) . . ?
C13 O6 Nd2 162.7(6) . 1_655 ?
C14 O7 Nd1 124.8(5) . . ?
C14 O7 Nd2 91.3(5) . . ?
Nd1 O7 Nd2 140.4(2) . . ?
C14 O8 Nd2 94.8(5) . . ?
S O9 Nd1 144.5(3) . 2_675 ?
S O9 Nd1 98.2(3) . . ?
Nd1 O9 Nd1 114.1(2) 2_675 . ?
S O10 Nd1 101.4(3) . . ?
S O11 Nd2 142.3(3) . . ?
Nd2 O13 H13A 45.0 . . ?
Nd2 O13 H13B 146.0 . . ?
H13A O13 H13B 107.7 . . ?
Nd2 O14 H14A 109.8 . . ?
Nd2 O14 H14B 142.1 . . ?
H14A O14 H14B 107.7 . . ?
C20 O15 Nd2 136.0(6) . . ?
C20 O16 Cu 115.9(6) . . ?
H17B O17 H17C 107.7 . . ?
C5 N1 C1 118.8(7) . . ?
C5 N1 Nd1 121.2(5) . . ?
C1 N1 Nd1 120.1(6) . . ?
C12 N2 C8 118.6(7) . . ?
C12 N2 Nd1 121.0(5) . . ?
C8 N2 Nd1 120.0(5) . . ?
C19 N3 C15 119.4(9) . . ?
C19 N3 Cu 128.9(7) . . ?
C15 N3 Cu 111.6(6) . . ?
C2 C1 N1 121.5(9) . . ?
C2 C1 C6 125.3(8) . . ?
N1 C1 C6 113.2(8) . . ?
C1 C2 C3 120.3(9) . . ?
C1 C2 H2A 119.8 . . ?
C3 C2 H2A 119.8 . . ?
C2 C3 C4 119.9(9) . . ?
C2 C3 H3A 120.0 . . ?
C4 C3 H3A 120.0 . . ?
C5 C4 C3 116.0(8) . . ?
C5 C4 H4A 122.0 . . ?
C3 C4 H4A 122.0 . . ?
N1 C5 C4 123.2(7) . . ?
N1 C5 C7 114.9(7) . . ?
C4 C5 C7 121.8(7) . . ?
O2 C6 O1 126.9(9) . . ?
O2 C6 C1 117.7(9) . . ?
O1 C6 C1 115.4(7) . . ?
O4 C7 O3 122.7(7) . . ?
O4 C7 C5 121.4(8) . . ?
O3 C7 C5 115.9(7) . . ?
O4 C7 Nd2 63.5(4) . 2_675 ?
O3 C7 Nd2 62.0(4) . 2_675 ?
C5 C7 Nd2 160.5(5) . 2_675 ?
N2 C8 C9 122.0(8) . . ?
N2 C8 C13 113.5(6) . . ?
C9 C8 C13 124.4(7) . . ?
C8 C9 C10 118.8(8) . . ?
C8 C9 H9A 120.6 . . ?
C10 C9 H9A 120.6 . . ?
C11 C10 C9 119.6(8) . . ?
C11 C10 H10A 120.2 . . ?
C9 C10 H10A 120.2 . . ?
C12 C11 C10 117.2(8) . . ?
C12 C11 H11A 121.4 . . ?
C10 C11 H11A 121.4 . . ?
N2 C12 C11 123.5(8) . . ?
N2 C12 C14 114.6(7) . . ?
C11 C12 C14 121.7(8) . . ?
O6 C13 O5 125.4(8) . . ?
O6 C13 C8 118.0(7) . . ?
O5 C13 C8 116.5(7) . . ?
O8 C14 O7 122.6(7) . . ?
O8 C14 C12 121.9(7) . . ?
O7 C14 C12 115.5(7) . . ?
O8 C14 Nd2 60.7(4) . . ?
O7 C14 Nd2 62.2(4) . . ?
C12 C14 Nd2 175.3(6) . . ?
C16 C15 N3 122.2(10) . . ?
C16 C15 C20 124.5(9) . . ?
N3 C15 C20 113.3(8) . . ?
C15 C16 C17 117.0(10) . . ?
C15 C16 H16A 121.5 . . ?
C17 C16 H16A 121.5 . . ?
C18 C17 C16 121.8(11) . . ?
C18 C17 H17A 119.1 . . ?
C16 C17 H17A 119.1 . . ?
C17 C18 C19 118.3(11) . . ?
C17 C18 H18A 120.9 . . ?
C19 C18 H18A 120.9 . . ?
N3 C19 C18 121.1(11) . . ?
N3 C19 H19A 119.5 . . ?
C18 C19 H19A 119.5 . . ?
O15 C20 O16 124.6(9) . . ?
O15 C20 C15 119.7(8) . . ?
O16 C20 C15 115.7(8) . . ?

loop_
_geom_bond_atom_site_label_1
_geom_bond_atom_site_label_2
_geom_bond_distance
_geom_bond_site_symmetry_2
_geom_bond_publ_flag
Nd1 O9 2.418(6) 2_675 ?
Nd1 O1 2.425(5) . ?
Nd1 O5 2.482(6) . ?
Nd1 O3 2.487(5) . ?
Nd1 O7 2.513(6) . ?
Nd1 O10 2.521(5) . ?
Nd1 O9 2.560(6) . ?
Nd1 N1 2.561(7) . ?
Nd1 N2 2.594(6) . ?
Nd1 S 3.1585(18) . ?
Nd2 O15 2.382(6) . ?
Nd2 O11 2.388(6) . ?
Nd2 O6 2.416(5) 1_455 ?
Nd2 O13 2.497(7) . ?
Nd2 O14 2.499(6) . ?
Nd2 O8 2.563(6) . ?
Nd2 O3 2.585(5) 2_675 ?
Nd2 O7 2.590(5) . ?
Nd2 O4 2.621(6) 2_675 ?
Nd2 C14 2.927(8) . ?
Nd2 C7 2.927(8) 2_675 ?
Nd2 H13A 1.9890 . ?
Cu O16 1.917(7) 2_566 ?
Cu O16 1.917(7) . ?
Cu N3 2.002(8) 2_566 ?
Cu N3 2.002(8) . ?
S O12 1.432(6) . ?
S O10 1.469(6) . ?
S O11 1.484(6) . ?
S O9 1.522(6) . ?
O1 C6 1.269(11) . ?
O2 C6 1.234(10) . ?
O3 C7 1.287(10) . ?
O3 Nd2 2.585(5) 2_675 ?
O4 C7 1.232(10) . ?
O4 Nd2 2.621(6) 2_675 ?
O5 C13 1.260(9) . ?
O6 C13 1.250(9) . ?
O6 Nd2 2.416(5) 1_655 ?
O7 C14 1.304(9) . ?
O8 C14 1.216(10) . ?
O9 Nd1 2.418(5) 2_675 ?
O13 H13A 0.8500 . ?
O13 H13B 0.8500 . ?
O14 H14A 0.8500 . ?
O14 H14B 0.8501 . ?
O15 C20 1.223(10) . ?
O16 C20 1.287(10) . ?
O17 H17B 0.8500 . ?
O17 H17C 0.8500 . ?
N1 C5 1.331(10) . ?
N1 C1 1.351(10) . ?
N2 C12 1.337(11) . ?
N2 C8 1.347(10) . ?
N3 C19 1.317(13) . ?
N3 C15 1.366(12) . ?
C1 C2 1.349(13) . ?
C1 C6 1.534(13) . ?
C2 C3 1.360(14) . ?
C2 H2A 0.9300 . ?
C3 C4 1.405(13) . ?
C3 H3A 0.9300 . ?
C4 C5 1.392(12) . ?
C4 H4A 0.9300 . ?
C5 C7 1.509(11) . ?
C7 Nd2 2.927(8) 2_675 ?
C8 C9 1.376(11) . ?
C8 C13 1.497(11) . ?
C9 C10 1.396(13) . ?
C9 H9A 0.9300 . ?
C10 C11 1.392(12) . ?
C10 H10A 0.9300 . ?
C11 C12 1.386(11) . ?
C11 H11A 0.9300 . ?
C12 C14 1.497(11) . ?
C15 C16 1.361(13) . ?
C15 C20 1.487(14) . ?
C16 C17 1.400(16) . ?
C16 H16A 0.9300 . ?
C17 C18 1.328(16) . ?
C17 H17A 0.9300 . ?
C18 C19 1.415(15) . ?
C18 H18A 0.9300 . ?
C19 H19A 0.9300 . ?

loop_
_geom_hbond_atom_site_label_D
_geom_hbond_atom_site_label_H
_geom_hbond_atom_site_label_A
_geom_hbond_distance_DH
_geom_hbond_distance_HA
_geom_hbond_distance_DA
_geom_hbond_angle_DHA
_geom_hbond_site_symmetry_A
O13 H13A O6 0.85 2.12 2.751(9) 130.3 1_455
O14 H14A O5 0.85 2.18 2.818(8) 131.7 2_675
O14 H14B O11 0.85 2.24 3.002(8) 149.1 2_575
O14 H14B O12 0.85 2.37 3.090(9) 142.2 2_575
O14 H14B S 0.85 2.81 3.638(6) 166.6 2_575
O17 H17B O16 0.85 1.96 2.795(9) 167.0 2_576
O17 H17C O1 0.85 2.00 2.767(9) 148.9 .
O17 H17C O7 0.85 2.63 3.150(8) 121.0 .
